data_1540956
loop_
_publ_author_name
'Sheldrick, W.S.'
'Haeusler, H.J.'

_publ_section_title
;
 Zur Kenntnis von Alkalimetaselenoarseniten. Darstellung und
 Kristallstrukturen von M As Se2, M = K, Rb, Cs
;
_journal_name_full 'Zeitschrift fuer Anorganische und Allgemeine Chemie'
_journal_page_first 139
_journal_page_last 148
_journal_volume 561
_journal_year 1988
_chemical_formula_sum 'As Rb Se2'
_chemical_name_systematic 'Rb (As Se2)'
_space_group_IT_number 15
_symmetry_space_group_name_Hall '-C 2yc'
_symmetry_space_group_name_H-M 'C 1 2/c 1'
_cell_angle_alpha 90
_cell_angle_beta 102.33
_cell_angle_gamma 90
_cell_formula_units_Z 16
_cell_length_a 23.311
_cell_length_b 9.915
_cell_length_c 9.337
_cell_volume 2108.270
_citation_journal_id_ASTM ZAACAB
_cod_data_source_file Sheldrick_ZAACAB_1988_111.cif
_cod_data_source_block As1Rb1Se2
_cod_original_cell_volume 2108.27
_cod_original_formula_sum 'As1 Rb1 Se2'
_cod_database_code 1540956

loop_
_symmetry_equiv_pos_as_xyz
x,y,z
-x,y,-z+1/2
-x,-y,-z
x,-y,z-1/2
x+1/2,y+1/2,z
-x+1/2,y+1/2,-z+1/2
-x+1/2,-y+1/2,-z
x+1/2,-y+1/2,z-1/2

loop_
_atom_site_label
_atom_site_type_symbol
_atom_site_fract_x
_atom_site_fract_y
_atom_site_fract_z
_atom_site_occupancy
_atom_site_U_iso_or_equiv
Rb1 Rb+1 0.6974 0.422 0.3272 1 0.0
Se3 Se-2 0.602 0.4118 0.5572 1 0.0
Se4 Se-2 0.6958 0.2165 0.8447 1 0.0
Se1 Se-2 0.5593 -0.2195 0.494 1 0.0
As2 As+3 0.6082 0.1959 0.65 1 0.0
As1 As+3 0.6541 -0.1406 0.547 1 0.0
Se2 Se-2 0.6504 0.0928 0.4615 1 0.0
Rb2 Rb+1 0.5 0.5056 0.75 1 0.0
Rb3 Rb+1 0.5 -0.0385 0.75 1 0.0
